data_2217577
loop_
_publ_author_name
'Jian-Ping Yong'
'Guan-Ping Yu'
'Jiu-Ming Li'
'Xue-Ling Hou'
'Haji Akber Aisa'

_publ_section_title
;
 7-Nitroquinazolin-4(3<i>H</i>)-one
;
_journal_coeditor_code LH2576
_journal_issue 2
_journal_name_full 'Acta Crystallographica Section E'
_journal_page_first o427
_journal_page_last o427
_journal_paper_doi 10.1107/S1600536807062666
_journal_volume 64
_journal_year 2008
_chemical_formula_iupac 'C8 H5 N3 O3'
_chemical_formula_moiety 'C8 H5 N3 O3'
_chemical_formula_sum 'C8 H5 N3 O3'
_chemical_formula_weight 191.15
_chemical_name_systematic
;
7-NitroQuinazolin-4(3H)-one
;
_space_group_IT_number 14
_symmetry_cell_setting monoclinic
_symmetry_space_group_name_Hall '-P 2yn'
_symmetry_space_group_name_H-M 'P 1 21/n 1'
_atom_sites_solution_hydrogens geom
_atom_sites_solution_primary direct
_atom_sites_solution_secondary difmap
_audit_creation_method SHELXL-97
_cell_angle_alpha 90.00
_cell_angle_beta 99.19(3)
_cell_angle_gamma 90.00
_cell_formula_units_Z 4
_cell_length_a 5.1063(10)
_cell_length_b 11.206(2)
_cell_length_c 13.528(3)
_cell_measurement_reflns_used 6207
_cell_measurement_temperature 153(2)
_cell_measurement_theta_max 54.98
_cell_measurement_theta_min 6.00
_cell_volume 764.2(3)
_computing_cell_refinement 'RAPID-AUTO (Rigaku, 2004)'
_computing_data_collection 'RAPID-AUTO (Rigaku, 2004)'
_computing_data_reduction 'RAPID-AUTO (Rigaku, 2004)'
_computing_molecular_graphics 'SHELXTL (Sheldrick, 2001)'
_computing_publication_material 'SHELXTL (Sheldrick, 2001)'
_computing_structure_refinement 'SHELXTL (Sheldrick, 2001)'
_computing_structure_solution 'SHELXTL (Sheldrick, 2001)'
_diffrn_ambient_temperature 153(2)
_diffrn_measured_fraction_theta_full 0.999
_diffrn_measured_fraction_theta_max 0.999
_diffrn_measurement_device_type 'Rigaku R-AXIS RAPID IP area-detector'
_diffrn_measurement_method '\w Oscillation'
_diffrn_radiation_monochromator graphite
_diffrn_radiation_source 'Rotating Anode'
_diffrn_radiation_type MoK\a
_diffrn_radiation_wavelength 0.71073
_diffrn_reflns_av_R_equivalents 0.0212
_diffrn_reflns_av_sigmaI/netI 0.0178
_diffrn_reflns_limit_h_max 6
_diffrn_reflns_limit_h_min -6
_diffrn_reflns_limit_k_max 13
_diffrn_reflns_limit_k_min -13
_diffrn_reflns_limit_l_max 15
_diffrn_reflns_limit_l_min -16
_diffrn_reflns_number 5749
_diffrn_reflns_theta_full 25.01
_diffrn_reflns_theta_max 25.01
_diffrn_reflns_theta_min 3.05
_diffrn_standards_decay_% 0
_diffrn_standards_number 0
_exptl_absorpt_coefficient_mu 0.132
_exptl_absorpt_correction_T_max 0.9792
_exptl_absorpt_correction_T_min 0.9691
_exptl_absorpt_correction_type multi-scan
_exptl_absorpt_process_details '(ABSCOR; Higashi, 1995)'
_exptl_crystal_colour colorless
_exptl_crystal_density_diffrn 1.662
_exptl_crystal_density_method 'not measured'
_exptl_crystal_description needle
_exptl_crystal_F_000 392
_exptl_crystal_size_max 0.24
_exptl_crystal_size_mid 0.18
_exptl_crystal_size_min 0.16
_refine_diff_density_max 0.149
_refine_diff_density_min -0.310
_refine_ls_extinction_method none
_refine_ls_goodness_of_fit_ref 1.107
_refine_ls_hydrogen_treatment constr
_refine_ls_matrix_type full
_refine_ls_number_parameters 127
_refine_ls_number_reflns 1340
_refine_ls_number_restraints 0
_refine_ls_restrained_S_all 1.107
_refine_ls_R_factor_all 0.0366
_refine_ls_R_factor_gt 0.0343
_refine_ls_shift/su_max 0.000
_refine_ls_shift/su_mean 0.000
_refine_ls_structure_factor_coef Fsqd
_refine_ls_weighting_details 'calc w=1/[\s^2^(Fo^2^)+(0.0640P)^2^+0.0923P] where P=(Fo^2^+2Fc^2^)/3'
_refine_ls_weighting_scheme calc
_refine_ls_wR_factor_gt 0.0928
_refine_ls_wR_factor_ref 0.0956
_reflns_number_gt 1215
_reflns_number_total 1340
_reflns_threshold_expression I>2\s(I)
_cod_data_source_file lh2576.cif
_cod_data_source_block I
_cod_depositor_comments
;
The following automatic conversions were performed:
'_symmetry_cell_setting' value 'Monoclinic' changed to 'monoclinic'
according to '/home/saulius/struct/CIF-dictionaries/cif_core.dic'
dictionary named 'cif_core.dic' version 2.4.1 from 2010-06-29.

Automatic conversion script
Id: cif_fix_enum 1527 2010-12-29 10:47:43Z saulius 

The following automatic conversions were performed:

'_symmetry_cell_setting' value 'Monoclinic' changed to 'monoclinic'
according to /home/saulius/struct/CIF-dictionaries/cif_core.dic
dictionary named 'cif_core.dic' version 2.4.1 from 2010-06-29.

Automatic conversion script
Id: cif_fix_values 1715 2011-07-08 13:25:40Z adriana 
;
_cod_original_cell_volume 764.1(3)
_cod_original_sg_symbol_H-M 'P 21/n'
_cod_database_code 2217577
_cod_database_fobs_code 2217577

loop_
_symmetry_equiv_pos_as_xyz
'x, y, z'
'-x+1/2, y+1/2, -z+1/2'
'-x, -y, -z'
'x-1/2, -y-1/2, z-1/2'

loop_
_atom_site_type_symbol
_atom_site_label
_atom_site_fract_x
_atom_site_fract_y
_atom_site_fract_z
_atom_site_U_iso_or_equiv
_atom_site_adp_type
_atom_site_calc_flag
_atom_site_refinement_flags
_atom_site_occupancy
O O1 -0.37255(17) 0.37262(8) 0.24708(6) 0.0228(3) Uani d . 1
O O2 -0.1637(2) 0.51746(9) 0.33145(8) 0.0324(3) Uani d . 1
O O3 0.69259(17) -0.00398(7) 0.41669(6) 0.0203(3) Uani d . 1
N N1 0.6334(2) 0.33230(10) 0.53066(8) 0.0214(3) Uani d . 1
N N2 0.8443(2) 0.14538(9) 0.52489(7) 0.0183(3) Uani d . 1
H H2A 0.9807 0.1015 0.5512 0.022 Uiso calc R 1
C C1 0.8209(2) 0.25752(11) 0.56195(9) 0.0206(3) Uani d . 1
H H1B 0.9536 0.2827 0.6152 0.025 Uiso calc R 1
C C2 0.6655(2) 0.09785(11) 0.44863(8) 0.0163(3) Uani d . 1
C C3 0.4471(2) 0.17821(10) 0.40975(8) 0.0160(3) Uani d . 1
C C4 0.2491(2) 0.14293(11) 0.33110(9) 0.0188(3) Uani d . 1
H H4A 0.2557 0.0658 0.3025 0.023 Uiso calc R 1
C C5 0.0451(2) 0.21960(11) 0.29509(9) 0.0194(3) Uani d . 1
H H5A -0.0904 0.1964 0.2421 0.023 Uiso calc R 1
C C6 0.0434(2) 0.33253(11) 0.33893(9) 0.0171(3) Uani d . 1
C C7 0.2345(2) 0.37169(11) 0.41533(9) 0.0176(3) Uani d . 1
H H7A 0.2274 0.4498 0.4421 0.021 Uiso calc R 1
C C8 0.4409(2) 0.29261(11) 0.45270(8) 0.0166(3) Uani d . 1
N N3 -0.17982(19) 0.41378(10) 0.30265(7) 0.0194(3) Uani d . 1

loop_
_atom_site_aniso_label
_atom_site_aniso_U_11
_atom_site_aniso_U_22
_atom_site_aniso_U_33
_atom_site_aniso_U_12
_atom_site_aniso_U_13
_atom_site_aniso_U_23
O1 0.0179(5) 0.0261(6) 0.0224(5) -0.0023(4) -0.0028(3) 0.0042(3)
O2 0.0344(6) 0.0166(5) 0.0416(6) 0.0077(4) -0.0086(4) -0.0043(4)
O3 0.0219(5) 0.0143(5) 0.0248(5) 0.0033(4) 0.0043(3) -0.0018(3)
N1 0.0228(6) 0.0167(6) 0.0227(5) 0.0021(4) -0.0023(4) -0.0026(4)
N2 0.0167(5) 0.0155(6) 0.0219(5) 0.0034(4) 0.0003(4) 0.0017(4)
C1 0.0225(7) 0.0170(7) 0.0208(6) 0.0016(5) -0.0005(5) -0.0008(4)
C2 0.0170(6) 0.0146(7) 0.0183(6) -0.0009(5) 0.0062(4) 0.0020(4)
C3 0.0171(6) 0.0146(7) 0.0174(6) -0.0001(5) 0.0056(4) 0.0017(4)
C4 0.0208(7) 0.0145(7) 0.0217(6) -0.0011(5) 0.0049(5) -0.0034(5)
C5 0.0192(6) 0.0196(7) 0.0185(6) -0.0032(5) 0.0010(4) -0.0011(5)
C6 0.0165(6) 0.0156(6) 0.0195(6) 0.0014(5) 0.0036(4) 0.0033(5)
C7 0.0201(7) 0.0127(6) 0.0199(6) 0.0010(5) 0.0033(5) -0.0006(4)
C8 0.0182(6) 0.0150(6) 0.0168(6) -0.0016(5) 0.0034(4) 0.0009(5)
N3 0.0192(6) 0.0191(6) 0.0197(5) 0.0013(4) 0.0020(4) 0.0037(4)

loop_
_atom_type_symbol
_atom_type_description
_atom_type_scat_dispersion_real
_atom_type_scat_dispersion_imag
_atom_type_scat_source
C C 0.0033 0.0016 'International Tables Vol C Tables 4.2.6.8 and 6.1.1.4'
H H 0.0000 0.0000 'International Tables Vol C Tables 4.2.6.8 and 6.1.1.4'
N N 0.0061 0.0033 'International Tables Vol C Tables 4.2.6.8 and 6.1.1.4'
O O 0.0106 0.0060 'International Tables Vol C Tables 4.2.6.8 and 6.1.1.4'

loop_
_geom_angle_atom_site_label_1
_geom_angle_atom_site_label_2
_geom_angle_atom_site_label_3
_geom_angle
C1 N1 C8 115.91(11)
C1 N2 C2 123.16(10)
C1 N2 H2A 118.4
C2 N2 H2A 118.4
N1 C1 N2 125.49(11)
N1 C1 H1B 117.3
N2 C1 H1B 117.3
O3 C2 N2 121.57(11)
O3 C2 C3 124.30(11)
N2 C2 C3 114.12(11)
C4 C3 C8 120.54(11)
C4 C3 C2 120.97(11)
C8 C3 C2 118.49(11)
C5 C4 C3 120.34(11)
C5 C4 H4A 119.8
C3 C4 H4A 119.8
C4 C5 C6 118.03(11)
C4 C5 H5A 121.0
C6 C5 H5A 121.0
C7 C6 C5 123.78(11)
C7 C6 N3 118.00(11)
C5 C6 N3 118.21(11)
C6 C7 C8 118.02(11)
C6 C7 H7A 121.0
C8 C7 H7A 121.0
N1 C8 C7 117.89(11)
N1 C8 C3 122.83(11)
C7 C8 C3 119.28(11)
O2 N3 O1 123.89(10)
O2 N3 C6 117.99(10)
O1 N3 C6 118.10(10)

loop_
_geom_bond_atom_site_label_1
_geom_bond_atom_site_label_2
_geom_bond_distance
O1 N3 1.2289(14)
O2 N3 1.2240(15)
O3 C2 1.2358(15)
N1 C1 1.2916(17)
N1 C8 1.3946(16)
N2 C1 1.3652(16)
N2 C2 1.3713(16)
N2 H2A 0.8800
C1 H1B 0.9500
C2 C3 1.4644(17)
C3 C4 1.4023(17)
C3 C8 1.4099(17)
C4 C5 1.3779(18)
C4 H4A 0.9500
C5 C6 1.3982(18)
C5 H5A 0.9500
C6 C7 1.3750(17)
C6 N3 1.4799(16)
C7 C8 1.4076(18)
C7 H7A 0.9500

loop_
_geom_hbond_atom_site_label_D
_geom_hbond_atom_site_label_H
_geom_hbond_atom_site_label_A
_geom_hbond_site_symmetry_A
_geom_hbond_distance_DH
_geom_hbond_distance_HA
_geom_hbond_distance_DA
_geom_hbond_angle_DHA
N2 H2A O3 3_756 0.88 1.98 2.8514(14) 168.5
C1 H1B O2 3_666 0.95 2.54 3.2703(17) 134.1
C1 H1B O1 4_766 0.95 2.55 3.0978(17) 117.1
C5 H5A O2 2_445 0.95 2.49 3.2846(16) 141.5
C7 H7A N1 3_666 0.95 2.55 3.4402(18) 155.4

loop_
_geom_torsion_atom_site_label_1
_geom_torsion_atom_site_label_2
_geom_torsion_atom_site_label_3
_geom_torsion_atom_site_label_4
_geom_torsion
C8 N1 C1 N2 0.28(19)
C2 N2 C1 N1 -0.5(2)
C1 N2 C2 O3 179.92(11)
C1 N2 C2 C3 0.33(16)
O3 C2 C3 C4 -0.08(19)
N2 C2 C3 C4 179.50(10)
O3 C2 C3 C8 -179.62(10)
N2 C2 C3 C8 -0.04(16)
C8 C3 C4 C5 -0.31(18)
C2 C3 C4 C5 -179.83(11)
C3 C4 C5 C6 0.30(18)
C4 C5 C6 C7 0.47(19)
C4 C5 C6 N3 -178.12(10)
C5 C6 C7 C8 -1.21(18)
N3 C6 C7 C8 177.39(10)
C1 N1 C8 C7 -179.22(11)
C1 N1 C8 C3 0.03(18)
C6 C7 C8 N1 -179.57(10)
C6 C7 C8 C3 1.15(17)
C4 C3 C8 N1 -179.68(11)
C2 C3 C8 N1 -0.14(17)
C4 C3 C8 C7 -0.44(18)
C2 C3 C8 C7 179.10(10)
C7 C6 N3 O2 10.75(16)
C5 C6 N3 O2 -170.57(11)
C7 C6 N3 O1 -167.81(10)
C5 C6 N3 O1 10.87(16)

loop_
_cod_related_entry_id
_cod_related_entry_database
_cod_related_entry_code
1 ChemSpider 295973
